data_4066409
loop_
_publ_author_name
'Eckensberger, U. David'
'Weber, Mitra'
'Wildt, Julia'
'Bolte, Michael'
'Lerner, Hans-Wolfram'
'Wagner, Matthias'

_publ_section_title
;
 Reactivity of [(C5Me5)Fe(C5H4BBr2)] and [(OC)3Mn(C5H4BBr2)] toward
 Et3SiH: Facile Access to [(OC)3Mn(C5H4BH2)]2and to Boron-Bridged
 Dinuclear Organometallics&#x2020;
;
_journal_issue 21
_journal_name_full Organometallics
_journal_page_first 5301
_journal_paper_doi 10.1021/om1004513
_journal_volume 29
_journal_year 2010
_chemical_formula_moiety 'C12 H17 B Mn N O3'
_chemical_formula_sum 'C12 H17 B Mn N O3'
_chemical_formula_weight 289.02
_chemical_name_systematic ?
_space_group_IT_number 14
_symmetry_cell_setting monoclinic
_symmetry_space_group_name_Hall '-P 2yn'
_symmetry_space_group_name_H-M 'P 1 21/n 1'
_atom_sites_solution_hydrogens geom
_atom_sites_solution_primary direct
_atom_sites_solution_secondary difmap
_audit_creation_method SHELXL-97
_cell_angle_alpha 90.00
_cell_angle_beta 95.951(3)
_cell_angle_gamma 90.00
_cell_formula_units_Z 4
_cell_length_a 10.9481(5)
_cell_length_b 11.1176(6)
_cell_length_c 11.3690(5)
_cell_measurement_reflns_used 14372
_cell_measurement_temperature 173(2)
_cell_measurement_theta_max 26.4
_cell_measurement_theta_min 2.5
_cell_volume 1376.34(11)
_computing_cell_refinement 'X-Area (Stoe & Cie, 2001)'
_computing_data_collection 'X-Area (Stoe & Cie, 2001)'
_computing_data_reduction 'X-Area (Stoe & Cie, 2001)'
_computing_molecular_graphics 'XP in SHELXTL-Plus (Sheldrick, 1991)'
_computing_publication_material SHELXL97
_computing_structure_refinement 'SHELXL97 (Sheldrick, 2008) '
_computing_structure_solution 'SHELXS97 (Sheldrick, 2008) '
_diffrn_ambient_temperature 173(2)
_diffrn_measured_fraction_theta_full 1.000
_diffrn_measured_fraction_theta_max 0.994
_diffrn_measurement_device_type 'STOE IPDS II two-circle-diffractometer'
_diffrn_measurement_method \w
_diffrn_radiation_monochromator graphite
_diffrn_radiation_source 'fine-focus sealed tube'
_diffrn_radiation_type MoK\a
_diffrn_radiation_wavelength 0.71073
_diffrn_reflns_av_R_equivalents 0.0850
_diffrn_reflns_av_sigmaI/netI 0.0487
_diffrn_reflns_limit_h_max 13
_diffrn_reflns_limit_h_min -13
_diffrn_reflns_limit_k_max 13
_diffrn_reflns_limit_k_min -13
_diffrn_reflns_limit_l_max 13
_diffrn_reflns_limit_l_min -13
_diffrn_reflns_number 24429
_diffrn_reflns_theta_full 25.00
_diffrn_reflns_theta_max 25.96
_diffrn_reflns_theta_min 2.46
_diffrn_standards_number 0
_exptl_absorpt_coefficient_mu 0.957
_exptl_absorpt_correction_T_max 0.8171
_exptl_absorpt_correction_T_min 0.7623
_exptl_absorpt_correction_type multi-scan
_exptl_absorpt_process_details 'MULABS (Spek, 2003; Blessing, 1995)'
_exptl_crystal_colour colourless
_exptl_crystal_density_diffrn 1.395
_exptl_crystal_density_method 'not measured'
_exptl_crystal_description block
_exptl_crystal_F_000 600
_exptl_crystal_size_max 0.30
_exptl_crystal_size_mid 0.28
_exptl_crystal_size_min 0.22
_refine_diff_density_max 0.337
_refine_diff_density_min -0.450
_refine_diff_density_rms 0.056
_refine_ls_extinction_method none
_refine_ls_goodness_of_fit_ref 0.916
_refine_ls_hydrogen_treatment constr
_refine_ls_matrix_type full
_refine_ls_number_parameters 163
_refine_ls_number_reflns 2680
_refine_ls_number_restraints 0
_refine_ls_restrained_S_all 0.916
_refine_ls_R_factor_all 0.0505
_refine_ls_R_factor_gt 0.0324
_refine_ls_shift/su_max 0.000
_refine_ls_shift/su_mean 0.000
_refine_ls_structure_factor_coef Fsqd
_refine_ls_weighting_details 'calc w=1/[\s^2^(Fo^2^)+(0.0400P)^2^] where P=(Fo^2^+2Fc^2^)/3'
_refine_ls_weighting_scheme calc
_refine_ls_wR_factor_gt 0.0689
_refine_ls_wR_factor_ref 0.0730
_reflns_number_gt 2048
_reflns_number_total 2680
_reflns_threshold_expression I>2\s(I)
_cod_data_source_file om1004513_si_001.cif
_cod_data_source_block wa971
_cod_depositor_comments
;
The following automatic conversions were performed:

'_symmetry_cell_setting' value 'Monoclinic' changed to 'monoclinic'
according to /home/saulius/struct/CIF-dictionaries/cif_core.dic
dictionary named 'cif_core.dic' version 2.4.1 from 2010-06-29.

Automatic conversion script
Id: cif_fix_values 1715 2011-07-08 13:25:40Z adriana 
;
_cod_original_sg_symbol_H-M P21/n
_cod_database_code 4066409

loop_
_symmetry_equiv_pos_as_xyz
'x, y, z'
'-x+1/2, y+1/2, -z+1/2'
'-x, -y, -z'
'x-1/2, -y-1/2, z-1/2'

loop_
_atom_site_label
_atom_site_type_symbol
_atom_site_fract_x
_atom_site_fract_y
_atom_site_fract_z
_atom_site_U_iso_or_equiv
_atom_site_adp_type
_atom_site_occupancy
_atom_site_symmetry_multiplicity
_atom_site_calc_flag
_atom_site_refinement_flags
Mn1 Mn 0.24377(3) 0.16367(3) 0.60223(3) 0.02990(11) Uani 1 1 d .
C1 C 0.3189(2) 0.0223(2) 0.59428(19) 0.0375(5) Uani 1 1 d .
O1 O 0.36944(17) -0.06883(16) 0.58702(17) 0.0548(5) Uani 1 1 d .
C2 C 0.1280(2) 0.1193(2) 0.4868(2) 0.0363(5) Uani 1 1 d .
O2 O 0.05425(16) 0.09058(16) 0.41197(14) 0.0481(5) Uani 1 1 d .
C3 C 0.1528(2) 0.1197(2) 0.7169(2) 0.0380(5) Uani 1 1 d .
O3 O 0.09500(17) 0.09889(17) 0.79336(16) 0.0531(5) Uani 1 1 d .
B1 B 0.1820(2) 0.3754(2) 0.3927(2) 0.0308(5) Uani 1 1 d .
H1A H 0.0932 0.3656 0.4001 0.037 Uiso 1 1 calc R
H1B H 0.2035 0.3228 0.3277 0.037 Uiso 1 1 calc R
C11 C 0.25969(19) 0.33591(19) 0.51421(17) 0.0300(4) Uani 1 1 d .
C12 C 0.2289(2) 0.35252(19) 0.63233(18) 0.0354(5) Uani 1 1 d .
H12 H 0.1564 0.3902 0.6534 0.042 Uiso 1 1 calc R
C13 C 0.3242(2) 0.3036(2) 0.7135(2) 0.0433(6) Uani 1 1 d .
H13 H 0.3262 0.3039 0.7973 0.052 Uiso 1 1 calc R
C14 C 0.4139(2) 0.2553(2) 0.6486(2) 0.0417(6) Uani 1 1 d .
H14 H 0.4875 0.2167 0.6803 0.050 Uiso 1 1 calc R
C15 C 0.3752(2) 0.27417(19) 0.5262(2) 0.0351(5) Uani 1 1 d .
H15 H 0.4192 0.2496 0.4626 0.042 Uiso 1 1 calc R
N1 N 0.21016(16) 0.51531(15) 0.36104(14) 0.0287(4) Uani 1 1 d .
C16 C 0.1515(3) 0.5390(2) 0.23915(19) 0.0468(6) Uani 1 1 d .
H16A H 0.0629 0.5242 0.2361 0.070 Uiso 1 1 calc R
H16B H 0.1871 0.4855 0.1833 0.070 Uiso 1 1 calc R
H16C H 0.1658 0.6229 0.2179 0.070 Uiso 1 1 calc R
C17 C 0.3439(2) 0.5364(2) 0.3633(3) 0.0469(6) Uani 1 1 d .
H17A H 0.3837 0.5213 0.4432 0.070 Uiso 1 1 calc R
H17B H 0.3585 0.6199 0.3410 0.070 Uiso 1 1 calc R
H17C H 0.3780 0.4820 0.3073 0.070 Uiso 1 1 calc R
C18 C 0.1560(2) 0.5972(2) 0.4468(2) 0.0380(5) Uani 1 1 d .
H18A H 0.1941 0.5779 0.5274 0.046 Uiso 1 1 calc R
H18B H 0.0673 0.5792 0.4445 0.046 Uiso 1 1 calc R
C19 C 0.1707(3) 0.7314(2) 0.4265(2) 0.0560(7) Uani 1 1 d .
H19A H 0.1307 0.7763 0.4860 0.084 Uiso 1 1 calc R
H19B H 0.1325 0.7525 0.3474 0.084 Uiso 1 1 calc R
H19C H 0.2582 0.7518 0.4329 0.084 Uiso 1 1 calc R

loop_
_atom_site_aniso_label
_atom_site_aniso_U_11
_atom_site_aniso_U_22
_atom_site_aniso_U_33
_atom_site_aniso_U_23
_atom_site_aniso_U_13
_atom_site_aniso_U_12
Mn1 0.02916(18) 0.03281(17) 0.02661(16) 0.00281(15) -0.00255(11) -0.00637(15)
C1 0.0334(13) 0.0416(13) 0.0358(12) 0.0024(10) -0.0052(10) -0.0102(11)
O1 0.0510(12) 0.0434(10) 0.0671(12) -0.0045(9) -0.0071(9) 0.0035(9)
C2 0.0371(13) 0.0365(12) 0.0352(12) 0.0075(9) 0.0039(10) -0.0079(10)
O2 0.0470(11) 0.0566(11) 0.0373(9) 0.0027(8) -0.0118(8) -0.0180(8)
C3 0.0343(14) 0.0422(13) 0.0361(12) 0.0025(10) -0.0034(10) -0.0043(10)
O3 0.0482(11) 0.0692(12) 0.0437(10) 0.0076(9) 0.0135(9) -0.0105(9)
B1 0.0315(14) 0.0348(13) 0.0260(11) 0.0003(9) 0.0020(10) -0.0053(10)
C11 0.0305(11) 0.0300(10) 0.0289(10) 0.0011(9) 0.0003(8) -0.0059(9)
C12 0.0442(14) 0.0330(12) 0.0284(10) 0.0005(9) 0.0017(9) -0.0043(10)
C13 0.0570(17) 0.0397(13) 0.0299(11) 0.0035(9) -0.0111(11) -0.0129(11)
C14 0.0332(13) 0.0390(12) 0.0489(14) 0.0113(11) -0.0141(11) -0.0113(10)
C15 0.0279(12) 0.0356(12) 0.0414(12) 0.0035(10) 0.0015(9) -0.0058(9)
N1 0.0258(10) 0.0356(9) 0.0243(8) 0.0025(7) 0.0014(7) -0.0008(8)
C16 0.0670(19) 0.0468(14) 0.0245(11) 0.0057(10) -0.0058(11) -0.0023(12)
C17 0.0294(13) 0.0453(14) 0.0673(17) 0.0113(12) 0.0115(12) -0.0041(11)
C18 0.0455(15) 0.0390(12) 0.0306(12) 0.0007(10) 0.0086(10) 0.0047(10)
C19 0.081(2) 0.0396(15) 0.0487(15) -0.0006(12) 0.0116(14) 0.0051(13)

loop_
_atom_type_symbol
_atom_type_description
_atom_type_scat_dispersion_real
_atom_type_scat_dispersion_imag
_atom_type_scat_source
C C 0.0033 0.0016 'International Tables Vol C Tables 4.2.6.8 and 6.1.1.4'
H H 0.0000 0.0000 'International Tables Vol C Tables 4.2.6.8 and 6.1.1.4'
B B 0.0013 0.0007 'International Tables Vol C Tables 4.2.6.8 and 6.1.1.4'
Mn Mn 0.3368 0.7283 'International Tables Vol C Tables 4.2.6.8 and 6.1.1.4'
N N 0.0061 0.0033 'International Tables Vol C Tables 4.2.6.8 and 6.1.1.4'
O O 0.0106 0.0060 'International Tables Vol C Tables 4.2.6.8 and 6.1.1.4'

loop_
_geom_angle_atom_site_label_1
_geom_angle_atom_site_label_2
_geom_angle_atom_site_label_3
_geom_angle
C1 Mn1 C3 95.23(11)
C1 Mn1 C2 90.87(10)
C3 Mn1 C2 93.05(10)
C1 Mn1 C12 156.78(10)
C3 Mn1 C12 95.40(10)
C2 Mn1 C12 109.10(9)
C1 Mn1 C13 120.58(10)
C3 Mn1 C13 89.63(10)
C2 Mn1 C13 148.07(10)
C12 Mn1 C13 39.02(9)
C1 Mn1 C14 92.17(10)
C3 Mn1 C14 119.10(10)
C2 Mn1 C14 147.24(10)
C12 Mn1 C14 64.64(9)
C13 Mn1 C14 38.09(10)
C1 Mn1 C15 98.78(10)
C3 Mn1 C15 154.05(10)
C2 Mn1 C15 108.39(9)
C12 Mn1 C15 64.30(9)
C13 Mn1 C15 64.44(10)
C14 Mn1 C15 38.97(8)
C1 Mn1 C11 133.95(10)
C3 Mn1 C11 130.74(10)
C2 Mn1 C11 89.42(8)
C12 Mn1 C11 38.72(8)
C13 Mn1 C11 65.41(8)
C14 Mn1 C11 65.51(8)
C15 Mn1 C11 38.76(8)
O1 C1 Mn1 178.4(2)
O2 C2 Mn1 179.4(2)
O3 C3 Mn1 175.6(2)
C11 B1 N1 110.76(16)
C11 B1 H1A 109.5
N1 B1 H1A 109.5
C11 B1 H1B 109.5
N1 B1 H1B 109.5
H1A B1 H1B 108.1
C12 C11 C15 105.32(18)
C12 C11 B1 128.1(2)
C15 C11 B1 126.60(19)
C12 C11 Mn1 69.13(12)
C15 C11 Mn1 69.31(12)
B1 C11 Mn1 125.13(14)
C13 C12 C11 109.3(2)
C13 C12 Mn1 70.51(13)
C11 C12 Mn1 72.14(13)
C13 C12 H12 125.3
C11 C12 H12 125.3
Mn1 C12 H12 123.6
C14 C13 C12 108.2(2)
C14 C13 Mn1 71.08(13)
C12 C13 Mn1 70.48(12)
C14 C13 H13 125.9
C12 C13 H13 125.9
Mn1 C13 H13 124.1
C13 C14 C15 107.8(2)
C13 C14 Mn1 70.82(13)
C15 C14 Mn1 70.56(12)
C13 C14 H14 126.1
C15 C14 H14 126.1
Mn1 C14 H14 124.1
C14 C15 C11 109.4(2)
C14 C15 Mn1 70.47(13)
C11 C15 Mn1 71.93(13)
C14 C15 H15 125.3
C11 C15 H15 125.3
Mn1 C15 H15 123.9
C17 N1 C16 108.59(19)
C17 N1 C18 110.43(18)
C16 N1 C18 109.64(17)
C17 N1 B1 110.88(17)
C16 N1 B1 107.48(15)
C18 N1 B1 109.77(17)
N1 C16 H16A 109.5
N1 C16 H16B 109.5
H16A C16 H16B 109.5
N1 C16 H16C 109.5
H16A C16 H16C 109.5
H16B C16 H16C 109.5
N1 C17 H17A 109.5
N1 C17 H17B 109.5
H17A C17 H17B 109.5
N1 C17 H17C 109.5
H17A C17 H17C 109.5
H17B C17 H17C 109.5
N1 C18 C19 116.2(2)
N1 C18 H18A 108.2
C19 C18 H18A 108.2
N1 C18 H18B 108.2
C19 C18 H18B 108.2
H18A C18 H18B 107.4
C18 C19 H19A 109.5
C18 C19 H19B 109.5
H19A C19 H19B 109.5
C18 C19 H19C 109.5
H19A C19 H19C 109.5
H19B C19 H19C 109.5

loop_
_geom_bond_atom_site_label_1
_geom_bond_atom_site_label_2
_geom_bond_distance
Mn1 C1 1.781(3)
Mn1 C3 1.789(3)
Mn1 C2 1.797(2)
Mn1 C12 2.136(2)
Mn1 C13 2.137(2)
Mn1 C14 2.140(2)
Mn1 C15 2.141(2)
Mn1 C11 2.176(2)
C1 O1 1.161(3)
C2 O2 1.155(3)
C3 O3 1.150(3)
B1 C11 1.607(3)
B1 N1 1.633(3)
B1 H1A 0.9900
B1 H1B 0.9900
C11 C12 1.430(3)
C11 C15 1.433(3)
C12 C13 1.427(3)
C12 H12 0.9500
C13 C14 1.396(4)
C13 H13 0.9500
C14 C15 1.428(3)
C14 H14 0.9500
C15 H15 0.9500
N1 C17 1.480(3)
N1 C16 1.489(3)
N1 C18 1.500(3)
C16 H16A 0.9800
C16 H16B 0.9800
C16 H16C 0.9800
C17 H17A 0.9800
C17 H17B 0.9800
C17 H17C 0.9800
C18 C19 1.520(3)
C18 H18A 0.9900
C18 H18B 0.9900
C19 H19A 0.9800
C19 H19B 0.9800
C19 H19C 0.9800

loop_
_geom_torsion_atom_site_label_1
_geom_torsion_atom_site_label_2
_geom_torsion_atom_site_label_3
_geom_torsion_atom_site_label_4
_geom_torsion
N1 B1 C11 C12 84.8(3)
N1 B1 C11 C15 -96.2(2)
N1 B1 C11 Mn1 174.72(14)
C1 Mn1 C11 C12 -146.96(14)
C3 Mn1 C11 C12 28.87(17)
C2 Mn1 C11 C12 122.39(15)
C13 Mn1 C11 C12 -37.33(14)
C14 Mn1 C11 C12 -79.37(14)
C15 Mn1 C11 C12 -116.50(18)
C1 Mn1 C11 C15 -30.46(17)
C3 Mn1 C11 C15 145.37(14)
C2 Mn1 C11 C15 -121.11(14)
C12 Mn1 C11 C15 116.50(18)
C13 Mn1 C11 C15 79.17(14)
C14 Mn1 C11 C15 37.13(13)
C1 Mn1 C11 B1 90.4(2)
C3 Mn1 C11 B1 -93.7(2)
C2 Mn1 C11 B1 -0.2(2)
C12 Mn1 C11 B1 -122.6(2)
C13 Mn1 C11 B1 -159.9(2)
C14 Mn1 C11 B1 158.0(2)
C15 Mn1 C11 B1 120.9(2)
C15 C11 C12 C13 0.8(2)
B1 C11 C12 C13 180.0(2)
Mn1 C11 C12 C13 61.03(15)
C15 C11 C12 Mn1 -60.23(14)
B1 C11 C12 Mn1 118.9(2)
C1 Mn1 C12 C13 -34.2(3)
C3 Mn1 C12 C13 82.71(16)
C2 Mn1 C12 C13 177.83(16)
C14 Mn1 C12 C13 -37.02(15)
C15 Mn1 C12 C13 -80.41(16)
C11 Mn1 C12 C13 -118.9(2)
C1 Mn1 C12 C11 84.7(3)
C3 Mn1 C12 C11 -158.44(13)
C2 Mn1 C12 C11 -63.32(15)
C13 Mn1 C12 C11 118.9(2)
C14 Mn1 C12 C11 81.83(14)
C15 Mn1 C12 C11 38.45(12)
C11 C12 C13 C14 -0.6(3)
Mn1 C12 C13 C14 61.41(16)
C11 C12 C13 Mn1 -62.05(15)
C1 Mn1 C13 C14 46.96(17)
C3 Mn1 C13 C14 142.81(14)
C2 Mn1 C13 C14 -122.0(2)
C12 Mn1 C13 C14 -118.1(2)
C15 Mn1 C13 C14 -38.11(13)
C11 Mn1 C13 C14 -81.08(14)
C1 Mn1 C13 C12 165.09(15)
C3 Mn1 C13 C12 -99.06(16)
C2 Mn1 C13 C12 -3.9(3)
C14 Mn1 C13 C12 118.1(2)
C15 Mn1 C13 C12 80.02(15)
C11 Mn1 C13 C12 37.05(14)
C12 C13 C14 C15 0.2(2)
Mn1 C13 C14 C15 61.23(15)
C12 C13 C14 Mn1 -61.03(15)
C1 Mn1 C14 C13 -140.97(14)
C3 Mn1 C14 C13 -43.77(17)
C2 Mn1 C14 C13 124.0(2)
C12 Mn1 C14 C13 37.91(13)
C15 Mn1 C14 C13 117.7(2)
C11 Mn1 C14 C13 80.78(14)
C1 Mn1 C14 C15 101.31(15)
C3 Mn1 C14 C15 -161.48(14)
C2 Mn1 C14 C15 6.3(3)
C12 Mn1 C14 C15 -79.80(14)
C13 Mn1 C14 C15 -117.7(2)
C11 Mn1 C14 C15 -36.93(13)
C13 C14 C15 C11 0.3(2)
Mn1 C14 C15 C11 61.70(15)
C13 C14 C15 Mn1 -61.40(16)
C12 C11 C15 C14 -0.7(2)
B1 C11 C15 C14 -179.84(19)
Mn1 C11 C15 C14 -60.79(15)
C12 C11 C15 Mn1 60.12(14)
B1 C11 C15 Mn1 -119.1(2)
C1 Mn1 C15 C14 -82.52(15)
C3 Mn1 C15 C14 39.4(3)
C2 Mn1 C15 C14 -176.40(15)
C12 Mn1 C15 C14 80.74(15)
C13 Mn1 C15 C14 37.26(14)
C11 Mn1 C15 C14 119.15(19)
C1 Mn1 C15 C11 158.33(13)
C3 Mn1 C15 C11 -79.8(2)
C2 Mn1 C15 C11 64.45(15)
C12 Mn1 C15 C11 -38.41(12)
C13 Mn1 C15 C11 -81.89(14)
C14 Mn1 C15 C11 -119.15(19)
C11 B1 N1 C17 52.4(2)
C11 B1 N1 C16 170.97(19)
C11 B1 N1 C18 -69.8(2)
C17 N1 C18 C19 59.5(3)
C16 N1 C18 C19 -60.1(3)
B1 N1 C18 C19 -177.9(2)
